data_4026107
loop_
_publ_author_name
'Jeannette M. O'Brien'
'Jason S. Kingsbury'

_publ_section_title
;
 A Practical Synthesis of 3-Acyl Cyclobutanones by [2 + 2] Annulation.
 Mechanism and Utility of the Zn(II)-Catalyzed Condensation of
 \a-Chloroenamines with Electron-Deficient Alkenes
;
_journal_name_full 'Journal of Organic Chemistry'
_journal_page_first 1662
_journal_page_last 1672
_journal_paper_doi 10.1021/jo102257k
_journal_volume 76
_journal_year 2011
_chemical_absolute_configuration unk
_chemical_formula_moiety 'C15 H20 O2'
_chemical_formula_sum 'C15 H20 O2'
_chemical_formula_weight 232.31
_chemical_name_systematic
; 
 ? 
;
_space_group_IT_number 19
_symmetry_cell_setting orthorhombic
_symmetry_space_group_name_Hall 'P 2ac 2ab'
_symmetry_space_group_name_H-M 'P 21 21 21'
_atom_sites_solution_hydrogens difmap
_atom_sites_solution_primary direct
_atom_sites_solution_secondary difmap
_audit_creation_method SHELXL-97
_cell_angle_alpha 90.00
_cell_angle_beta 90.00
_cell_angle_gamma 90.00
_cell_formula_units_Z 4
_cell_length_a 6.2191(8)
_cell_length_b 11.1721(14)
_cell_length_c 17.860(2)
_cell_measurement_reflns_used 5309
_cell_measurement_temperature 100(2)
_cell_measurement_theta_max 28.19
_cell_measurement_theta_min 2.28
_cell_volume 1240.9(3)
_computing_cell_refinement 'Bruker SAINT'
_computing_data_collection 'Bruker SMART'
_computing_data_reduction 'Bruker SAINT'
_computing_molecular_graphics 'Bruker SHELXTL'
_computing_publication_material 'Bruker SHELXTL'
_computing_structure_refinement 'SHELXL-97 (Sheldrick, 2008)'
_computing_structure_solution 'SHELXS-97 (Sheldrick, 2008)'
_diffrn_ambient_temperature 100(2)
_diffrn_measured_fraction_theta_full 1.000
_diffrn_measured_fraction_theta_max 1.000
_diffrn_measurement_device_type 'Bruker SMART APEX CCD'
_diffrn_measurement_method '0.3 deg wide \w exposures'
_diffrn_radiation_monochromator graphite
_diffrn_radiation_source 'normal-focus sealed tube'
_diffrn_radiation_type MoK\a
_diffrn_radiation_wavelength 0.71073
_diffrn_reflns_av_R_equivalents 0.0475
_diffrn_reflns_av_sigmaI/netI 0.0365
_diffrn_reflns_limit_h_max 7
_diffrn_reflns_limit_h_min -7
_diffrn_reflns_limit_k_max 13
_diffrn_reflns_limit_k_min -13
_diffrn_reflns_limit_l_max 22
_diffrn_reflns_limit_l_min -22
_diffrn_reflns_number 12713
_diffrn_reflns_theta_full 25.99
_diffrn_reflns_theta_max 25.99
_diffrn_reflns_theta_min 2.15
_exptl_absorpt_coefficient_mu 0.081
_exptl_absorpt_correction_T_max 0.9984
_exptl_absorpt_correction_T_min 0.9904
_exptl_absorpt_correction_type multi-scan
_exptl_absorpt_process_details SADABS
_exptl_crystal_colour colorless
_exptl_crystal_density_diffrn 1.243
_exptl_crystal_density_method none
_exptl_crystal_description plate
_exptl_crystal_F_000 504
_exptl_crystal_size_max 0.12
_exptl_crystal_size_mid 0.10
_exptl_crystal_size_min 0.02
_refine_diff_density_max 0.190
_refine_diff_density_min -0.146
_refine_diff_density_rms 0.034
_refine_ls_abs_structure_details 'Flack H D (1983), Acta Cryst. A39, 876-881'
_refine_ls_abs_structure_Flack 0.6(13)
_refine_ls_extinction_coef na
_refine_ls_extinction_method none
_refine_ls_goodness_of_fit_ref 1.032
_refine_ls_hydrogen_treatment refxyz
_refine_ls_matrix_type full
_refine_ls_number_parameters 214
_refine_ls_number_reflns 2437
_refine_ls_number_restraints 193
_refine_ls_restrained_S_all 0.994
_refine_ls_R_factor_all 0.0485
_refine_ls_R_factor_gt 0.0371
_refine_ls_shift/su_max 0.000
_refine_ls_shift/su_mean 0.000
_refine_ls_structure_factor_coef Fsqd
_refine_ls_weighting_details 'calc w=1/[\s^2^(Fo^2^)+(0.0398P)^2^+0.1562P] where P=(Fo^2^+2Fc^2^)/3'
_refine_ls_weighting_scheme calc
_refine_ls_wR_factor_gt 0.0769
_refine_ls_wR_factor_ref 0.0817
_reflns_number_gt 2107
_reflns_number_total 2437
_reflns_threshold_expression >2sigma(I)
_cod_data_source_file jo102257k_si_002.cif
_cod_data_source_block C15H20O2
_cod_database_code 4026107

loop_
_symmetry_equiv_pos_as_xyz
'x, y, z'
'x+1/2, -y+1/2, -z'
'-x, y+1/2, -z+1/2'
'-x+1/2, -y, z+1/2'

loop_
_atom_site_label
_atom_site_type_symbol
_atom_site_fract_x
_atom_site_fract_y
_atom_site_fract_z
_atom_site_U_iso_or_equiv
_atom_site_adp_type
_atom_site_occupancy
_atom_site_symmetry_multiplicity
_atom_site_calc_flag
_atom_site_refinement_flags
O1 O 0.1557(2) 0.38785(10) 0.16405(7) 0.0361(3) Uani 1 1 d U
O2 O 0.66153(19) 0.47966(11) 0.32122(7) 0.0313(3) Uani 1 1 d U
C1 C 0.1134(3) 0.67366(15) 0.19662(10) 0.0239(4) Uani 1 1 d DU
H1A H 0.164(3) 0.7526(13) 0.2116(10) 0.029 Uiso 1 1 d D
H1B H -0.023(3) 0.6547(15) 0.2228(9) 0.029 Uiso 1 1 d D
C2 C 0.0790(3) 0.67438(17) 0.11195(10) 0.0312(4) Uani 1 1 d DU
H2A H 0.022(3) 0.5955(14) 0.0979(10) 0.037 Uiso 1 1 d D
H2B H -0.029(3) 0.7347(15) 0.0986(11) 0.037 Uiso 1 1 d D
C3 C 0.2864(4) 0.69601(16) 0.06982(11) 0.0341(5) Uani 1 1 d DU
H3A H 0.339(3) 0.7757(14) 0.0821(11) 0.041 Uiso 1 1 d D
H3B H 0.263(3) 0.6933(16) 0.0148(9) 0.041 Uiso 1 1 d D
C4 C 0.4552(3) 0.60418(17) 0.09170(10) 0.0281(4) Uani 1 1 d DU
H4A H 0.592(3) 0.6217(17) 0.0661(10) 0.034 Uiso 1 1 d D
H4B H 0.405(3) 0.5248(14) 0.0751(10) 0.034 Uiso 1 1 d D
C5 C 0.4936(3) 0.60221(15) 0.17636(9) 0.0224(4) Uani 1 1 d DU
H5A H 0.599(3) 0.5392(14) 0.1915(9) 0.027 Uiso 1 1 d D
H5B H 0.550(3) 0.6793(13) 0.1909(10) 0.027 Uiso 1 1 d D
C6 C 0.2841(2) 0.58178(12) 0.21965(9) 0.0156(3) Uani 1 1 d U
C7 C 0.1970(3) 0.45361(13) 0.21564(9) 0.0210(4) Uani 1 1 d U
C8 C 0.1888(3) 0.43860(14) 0.29916(9) 0.0225(4) Uani 1 1 d DU
H8A H 0.269(3) 0.3700(14) 0.3180(10) 0.027 Uiso 1 1 d D
H8B H 0.041(2) 0.4377(16) 0.3177(9) 0.027 Uiso 1 1 d D
C9 C 0.3001(3) 0.56200(12) 0.30828(9) 0.0168(3) Uani 1 1 d U
C10 C 0.5289(3) 0.55444(14) 0.33852(9) 0.0209(4) Uani 1 1 d U
C11 C 0.5492(3) 0.65072(15) 0.39775(10) 0.0271(4) Uani 1 1 d DU
H11 H 0.698(2) 0.6710(16) 0.4079(10) 0.033 Uiso 1 1 d D
C12 C 0.4272(3) 0.59620(18) 0.46519(10) 0.0297(4) Uani 1 1 d DU
H12A H 0.455(3) 0.6446(15) 0.5108(9) 0.036 Uiso 1 1 d D
H12B H 0.478(3) 0.5119(13) 0.4749(10) 0.036 Uiso 1 1 d D
C13 C 0.1899(3) 0.60115(15) 0.43977(10) 0.0266(4) Uani 1 1 d DU
H13A H 0.120(3) 0.5223(14) 0.4386(10) 0.032 Uiso 1 1 d D
H13B H 0.106(3) 0.6521(15) 0.4722(9) 0.032 Uiso 1 1 d D
C14 C 0.2017(3) 0.65593(13) 0.36098(9) 0.0201(3) Uani 1 1 d DU
H14 H 0.068(2) 0.6893(14) 0.3442(9) 0.024 Uiso 1 1 d D
C15 C 0.3884(3) 0.74426(15) 0.36929(10) 0.0247(4) Uani 1 1 d DU
H15A H 0.363(3) 0.8065(14) 0.4075(9) 0.030 Uiso 1 1 d D
H15B H 0.435(3) 0.7773(15) 0.3200(9) 0.030 Uiso 1 1 d D

loop_
_atom_site_aniso_label
_atom_site_aniso_U_11
_atom_site_aniso_U_22
_atom_site_aniso_U_33
_atom_site_aniso_U_23
_atom_site_aniso_U_13
_atom_site_aniso_U_12
O1 0.0446(8) 0.0248(6) 0.0390(8) -0.0123(6) 0.0080(6) -0.0133(6)
O2 0.0229(7) 0.0343(7) 0.0367(7) 0.0080(6) 0.0014(6) 0.0095(6)
C1 0.0269(9) 0.0208(8) 0.0239(9) -0.0040(7) -0.0050(8) 0.0072(7)
C2 0.0387(11) 0.0275(10) 0.0274(10) -0.0059(8) -0.0109(8) 0.0166(9)
C3 0.0542(13) 0.0243(9) 0.0238(10) 0.0016(8) -0.0058(9) 0.0007(9)
C4 0.0291(10) 0.0289(9) 0.0264(10) -0.0007(8) 0.0052(8) -0.0043(8)
C5 0.0209(9) 0.0212(8) 0.0250(9) 0.0011(7) 0.0020(7) -0.0039(7)
C6 0.0149(8) 0.0106(7) 0.0213(8) -0.0019(6) -0.0005(6) 0.0000(6)
C7 0.0151(8) 0.0151(7) 0.0330(9) -0.0060(7) 0.0028(7) 0.0007(7)
C8 0.0193(9) 0.0132(7) 0.0351(10) 0.0021(7) 0.0046(8) -0.0015(7)
C9 0.0164(7) 0.0116(7) 0.0226(8) 0.0027(6) 0.0008(7) -0.0003(6)
C10 0.0174(8) 0.0212(8) 0.0242(9) 0.0096(7) 0.0034(7) -0.0008(7)
C11 0.0249(9) 0.0293(9) 0.0272(10) 0.0030(7) -0.0065(8) -0.0052(8)
C12 0.0366(11) 0.0301(10) 0.0225(9) 0.0037(8) -0.0033(8) 0.0016(9)
C13 0.0320(10) 0.0214(8) 0.0265(9) 0.0009(7) 0.0066(8) 0.0024(8)
C14 0.0219(8) 0.0150(7) 0.0233(9) 0.0001(6) 0.0013(7) 0.0022(7)
C15 0.0346(11) 0.0184(8) 0.0213(9) -0.0025(7) -0.0031(8) -0.0035(7)

loop_
_atom_type_symbol
_atom_type_description
_atom_type_scat_dispersion_real
_atom_type_scat_dispersion_imag
_atom_type_scat_source
C C 0.0033 0.0016 'International Tables Vol C Tables 4.2.6.8 and 6.1.1.4'
H H 0.0000 0.0000 'International Tables Vol C Tables 4.2.6.8 and 6.1.1.4'
O O 0.0106 0.0060 'International Tables Vol C Tables 4.2.6.8 and 6.1.1.4'

loop_
_geom_angle_atom_site_label_1
_geom_angle_atom_site_label_2
_geom_angle_atom_site_label_3
_geom_angle
C2 C1 C6 111.49(14)
C2 C1 H1A 108.2(10)
C6 C1 H1A 108.0(11)
C2 C1 H1B 110.4(10)
C6 C1 H1B 108.9(10)
H1A C1 H1B 109.9(15)
C3 C2 C1 111.94(16)
C3 C2 H2A 108.9(11)
C1 C2 H2A 107.4(11)
C3 C2 H2B 110.7(12)
C1 C2 H2B 109.9(11)
H2A C2 H2B 107.8(15)
C2 C3 C4 110.71(15)
C2 C3 H3A 108.6(12)
C4 C3 H3A 109.2(13)
C2 C3 H3B 111.4(11)
C4 C3 H3B 109.4(11)
H3A C3 H3B 107.4(15)
C3 C4 C5 111.81(15)
C3 C4 H4A 110.0(11)
C5 C4 H4A 109.1(11)
C3 C4 H4B 108.0(11)
C5 C4 H4B 109.5(11)
H4A C4 H4B 108.3(16)
C4 C5 C6 111.60(14)
C4 C5 H5A 112.3(10)
C6 C5 H5A 108.5(10)
C4 C5 H5B 108.0(10)
C6 C5 H5B 107.7(11)
H5A C5 H5B 108.6(15)
C5 C6 C7 114.61(13)
C5 C6 C1 110.72(13)
C7 C6 C1 111.59(13)
C5 C6 C9 117.82(13)
C7 C6 C9 86.52(11)
C1 C6 C9 113.61(12)
O1 C7 C8 133.12(15)
O1 C7 C6 132.85(15)
C8 C7 C6 94.01(12)
C7 C8 C9 89.43(12)
C7 C8 H8A 114.4(11)
C9 C8 H8A 115.6(10)
C7 C8 H8B 111.7(10)
C9 C8 H8B 113.1(11)
H8A C8 H8B 111.0(15)
C10 C9 C14 101.10(13)
C10 C9 C8 113.87(12)
C14 C9 C8 119.56(13)
C10 C9 C6 114.57(12)
C14 C9 C6 119.11(12)
C8 C9 C6 89.49(11)
O2 C10 C11 127.60(15)
O2 C10 C9 125.61(15)
C11 C10 C9 106.62(13)
C10 C11 C15 101.44(13)
C10 C11 C12 102.90(14)
C15 C11 C12 101.93(15)
C10 C11 H11 112.1(11)
C15 C11 H11 121.7(11)
C12 C11 H11 114.5(11)
C13 C12 C11 103.02(14)
C13 C12 H12A 112.7(11)
C11 C12 H12A 109.9(11)
C13 C12 H12B 112.5(11)
C11 C12 H12B 110.3(11)
H12A C12 H12B 108.4(15)
C14 C13 C12 103.74(15)
C14 C13 H13A 111.1(11)
C12 C13 H13A 113.2(11)
C14 C13 H13B 109.9(11)
C12 C13 H13B 111.3(11)
H13A C13 H13B 107.6(15)
C15 C14 C13 101.79(14)
C15 C14 C9 101.40(13)
C13 C14 C9 107.95(12)
C15 C14 H14 116.0(10)
C13 C14 H14 113.5(10)
C9 C14 H14 114.8(10)
C14 C15 C11 95.01(12)
C14 C15 H15A 113.4(11)
C11 C15 H15A 111.0(11)
C14 C15 H15B 111.8(11)
C11 C15 H15B 110.9(11)
H15A C15 H15B 113.4(15)

loop_
_geom_bond_atom_site_label_1
_geom_bond_atom_site_label_2
_geom_bond_distance
O1 C7 1.2061(19)
O2 C10 1.2140(19)
C1 C2 1.527(2)
C1 C6 1.533(2)
C1 H1A 0.974(14)
C1 H1B 0.991(14)
C2 C3 1.513(3)
C2 H2A 0.983(15)
C2 H2B 0.981(14)
C3 C4 1.519(3)
C3 H3A 0.973(15)
C3 H3B 0.994(15)
C4 C5 1.531(2)
C4 H4A 0.985(14)
C4 H4B 0.987(14)
C5 C6 1.532(2)
C5 H5A 0.999(14)
C5 H5B 0.964(14)
C6 C7 1.533(2)
C6 C9 1.602(2)
C7 C8 1.502(2)
C8 C9 1.551(2)
C8 H8A 0.975(14)
C8 H8B 0.978(14)
C9 C10 1.524(2)
C9 C14 1.537(2)
C10 C11 1.514(2)
C11 C15 1.533(2)
C11 C12 1.548(3)
C11 H11 0.968(15)
C12 C13 1.545(3)
C12 H12A 0.992(14)
C12 H12B 1.008(14)
C13 C14 1.536(2)
C13 H13A 0.982(14)
C13 H13B 0.966(14)
C14 C15 1.531(2)
C14 H14 0.962(14)
C15 H15A 0.987(14)
C15 H15B 0.997(14)

loop_
_geom_torsion_atom_site_label_1
_geom_torsion_atom_site_label_2
_geom_torsion_atom_site_label_3
_geom_torsion_atom_site_label_4
_geom_torsion
C6 C1 C2 C3 -55.6(2)
C1 C2 C3 C4 55.8(2)
C2 C3 C4 C5 -55.5(2)
C3 C4 C5 C6 55.09(19)
C4 C5 C6 C7 73.43(17)
C4 C5 C6 C1 -53.87(17)
C4 C5 C6 C9 172.99(13)
C2 C1 C6 C5 54.07(19)
C2 C1 C6 C7 -74.87(18)
C2 C1 C6 C9 -170.71(14)
C5 C6 C7 O1 -53.5(2)
C1 C6 C7 O1 73.4(2)
C9 C6 C7 O1 -172.6(2)
C5 C6 C7 C8 124.80(14)
C1 C6 C7 C8 -108.34(14)
C9 C6 C7 C8 5.70(12)
O1 C7 C8 C9 172.4(2)
C6 C7 C8 C9 -5.87(12)
C7 C8 C9 C10 -111.19(14)
C7 C8 C9 C14 129.27(15)
C7 C8 C9 C6 5.61(12)
C5 C6 C9 C10 -5.42(18)
C7 C6 C9 C10 110.66(13)
C1 C6 C9 C10 -137.27(14)
C5 C6 C9 C14 114.38(16)
C7 C6 C9 C14 -129.54(14)
C1 C6 C9 C14 -17.47(19)
C5 C6 C9 C8 -121.58(14)
C7 C6 C9 C8 -5.50(11)
C1 C6 C9 C8 106.57(14)
C14 C9 C10 O2 169.42(15)
C8 C9 C10 O2 39.9(2)
C6 C9 C10 O2 -61.17(19)
C14 C9 C10 C11 -6.08(15)
C8 C9 C10 C11 -135.62(14)
C6 C9 C10 C11 123.33(13)
O2 C10 C11 C15 155.55(16)
C9 C10 C11 C15 -29.08(16)
O2 C10 C11 C12 -99.22(19)
C9 C10 C11 C12 76.15(15)
C10 C11 C12 C13 -70.97(17)
C15 C11 C12 C13 33.89(17)
C11 C12 C13 C14 0.68(18)
C12 C13 C14 C15 -35.06(17)
C12 C13 C14 C9 71.18(17)
C10 C9 C14 C15 39.29(14)
C8 C9 C14 C15 165.12(14)
C6 C9 C14 C15 -87.18(16)
C10 C9 C14 C13 -67.24(16)
C8 C9 C14 C13 58.60(19)
C6 C9 C14 C13 166.30(14)
C13 C14 C15 C11 54.82(15)
C9 C14 C15 C11 -56.47(15)
C10 C11 C15 C14 51.62(15)
C12 C11 C15 C14 -54.38(15)
